data_1577065
loop_
_publ_author_name
'Liu, Luyao'
'Lou, Jingli'
'Wan, Jiaxing'
'Li, Yin'
'Xiong, Hao'
'Huang, Yu'
'Yang, Dezhi'
'Zhang, Han'
'Tang, Ben Zhong'
'Wang, Zhiming'

_publ_section_title
;
 A novel lactam-based AIE building block for high-performance deep-blue
 electroluminescent materials.
;
_journal_issue 20
_journal_name_full 'Chemical science'
_journal_page_first 9921
_journal_page_last 9929
_journal_paper_doi 10.1039/d6sc00940a
_journal_volume 17
_journal_year 2026
_chemical_formula_moiety 'C45 H30 N2 O'
_chemical_formula_sum 'C45 H30 N2 O'
_chemical_formula_weight 614.71
_space_group_crystal_system triclinic
_space_group_IT_number 2
_space_group_name_Hall '-P 1'
_space_group_name_H-M_alt 'P -1'
_atom_sites_solution_hydrogens geom
_atom_sites_solution_primary direct
_audit_creation_date 2025-07-03
_audit_creation_method
;
Olex2 1.5-beta
(compiled 2022.04.07 svn.rca3783a0 for OlexSys, GUI svn.r6439)
;
_audit_update_record
;
2026-01-28 deposited with the CCDC.	2026-03-31 downloaded from the CCDC.
;
_cell_angle_alpha 63.146(6)
_cell_angle_beta 80.571(5)
_cell_angle_gamma 83.606(6)
_cell_formula_units_Z 4
_cell_length_a 9.8050(6)
_cell_length_b 18.3387(11)
_cell_length_c 20.2686(11)
_cell_measurement_reflns_used 7813
_cell_measurement_temperature 102(3)
_cell_measurement_theta_max 65.0460
_cell_measurement_theta_min 4.3610
_cell_volume 3204.7(4)
_computing_cell_refinement 'CrysAlisPro 1.171.43.143a (Rigaku OD, 2024)'
_computing_data_collection 'CrysAlisPro system (CCD 43.143a 64-bit (release 25-10-2024))'
_computing_data_reduction 'CrysAlisPro 1.171.43.143a (Rigaku OD, 2024)'
_computing_molecular_graphics 'Olex2 1.5-beta (Dolomanov et al., 2009)'
_computing_publication_material 'Olex2 1.5-beta (Dolomanov et al., 2009)'
_computing_structure_refinement 'SHELXL 2018/3 (Sheldrick, 2015)'
_computing_structure_solution 'SHELXS  (Sheldrick, 2008)'
_diffrn_ambient_environment N~2~
_diffrn_ambient_temperature 102(3)
_diffrn_detector 'Hybrid Pixel Array Detector'
_diffrn_detector_area_resol_mean 10.0000
_diffrn_detector_type 'HyPix-Arc 150'
_diffrn_measured_fraction_theta_full 0.963
_diffrn_measured_fraction_theta_max 0.963
_diffrn_measurement_details
;
List of Runs (angles in degrees, time in seconds):

  # Type    Start    End  Width  t~exp~   \w     \q     \k     \f   Frames
#--------------------------------------------------------------------------
  1  \w     59.00  91.00   0.50    0.50    --   62.24  15.00  90.00   64
  2  \w     56.00  88.00   0.50    0.50    --   62.24  15.00   0.00   64
  3  \w     57.00  85.00   0.50    0.50    --   62.24  15.00 -60.00   56
  4  \w     61.00 100.00   0.50    0.50    --   62.24  15.00-180.00   78
  5  \w     57.00 102.00   0.50    0.50    --   62.24  15.00-150.00   90
  6  \w     63.00 102.00   0.50    0.50    --   62.24  15.00-120.00   78
  7  \w     55.00  85.00   0.50    0.50    --   62.24  15.00  60.00   60
  8  \w     57.00  87.00   0.50    0.50    --   62.24  15.00 120.00   60
  9  \w     55.00  96.00   0.50    0.50    --   62.24  15.00 150.00   82
 10  \w     77.00 103.00   0.50    0.50    --   71.26  15.00 150.00   52
 11  \w     77.00 103.00   0.50    0.50    --   71.26  15.00  60.00   52
 12  \w     76.00 108.00   0.50    0.50    --   74.33  15.00 -30.00   64
 13  \w     80.00 111.00   0.50    0.50    --   71.26  15.00 -60.00   62
 14  \w     82.00 111.00   0.50    0.50    --   71.26  15.00-150.00   58
 15  \w     71.00 115.00   0.50    0.50    --   74.33  15.00-180.00   88
 16  \w     80.00 105.00   0.50    0.50    --   74.33  15.00 -90.00   50
 17  \w     74.00 100.00   0.50    0.50    --   74.33  15.00 -60.00   52
 18  \w     87.00 114.00   0.50    0.50    --   74.33  15.00-120.00   54
 19  \w     73.00  98.00   0.50    0.50    --   74.33  15.00   0.00   50
 20  \w     67.00 115.00   0.50    0.50    --   74.33  15.00  30.00   96
 21  \w     73.00  98.00   0.50    0.50    --   74.33  15.00  90.00   50
 22  \w     67.00 104.00   0.50    0.50    --   74.33  15.00 120.00   74
 23  \w     41.00  90.00   0.50    0.50    --   74.33-125.00  90.00   98
 24  \w     37.00  77.00   0.50    0.50    --   62.24-125.00 120.00   80
 25  \w     44.00  77.00   0.50    0.50    --   62.24-125.00  90.00   66
 26  \w     40.00  78.00   0.50    0.50    --   62.24-125.00 150.00   76
 27  \w     25.00  78.00   0.50    0.50    --   62.24-125.00  60.00  106
 28  \w     25.00  78.00   0.50    0.50    --   62.24-125.00 -30.00  106
 29  \w     30.00  78.00   0.50    0.50    --   62.24-125.00 -90.00   96
 30  \w     32.00  78.00   0.50    0.50    --   62.24-125.00-150.00   92
 31  \w     52.00  78.00   0.50    0.50    --   62.24-125.00-180.00   52
 32  \w     47.00  78.00   0.50    0.50    --   62.24-125.00-120.00   62
 33  \w     26.00  62.00   0.50    0.50    --   62.24-125.00 -60.00   72
 34  \w     61.00  87.00   0.50    0.50    --   71.26-125.00 -90.00   52
 35  \w     61.00  87.00   0.50    0.50    --   71.26-125.00-180.00   52
 36  \w     54.00  86.00   0.50    0.50    --   71.26-125.00 -60.00   64
 37  \w     31.00  76.00   0.50    0.50    --   62.24-125.00   0.00   90
 38  \w     26.00  59.00   0.50    0.50    --   62.24-125.00  30.00   66
 39  \w     50.00  84.00   0.50    0.50    --   71.26-125.00   0.00   68
 40  \w     65.00  90.00   0.50    0.50    --   74.33-125.00 -60.00   50
 41  \w     58.00  87.00   0.50    0.50    --   71.26-125.00  60.00   58
 42  \w     60.00  86.00   0.50    0.50    --   71.26-125.00  90.00   52
 43  \w     50.00  87.00   0.50    0.50    --   71.26-125.00 150.00   74
 44  \w     44.00  90.00   0.50    0.50    --   74.33-125.00 120.00   92
 45  \w     50.00  90.00   0.50    0.50    --   74.33-125.00  60.00   80
 46  \w     64.00  89.00   0.50    0.50    --   74.33-125.00 150.00   50
 47  \w     39.00  90.00   0.50    0.50    --   74.33-125.00  30.00  102
 48  \w     39.00  90.00   0.50    0.50    --   74.33-125.00 -30.00  102
 49  \w     43.00  90.00   0.50    0.50    --   74.33-125.00 -90.00   94
 50  \w     41.00  90.00   0.50    0.50    --   74.33-125.00-120.00   98
 51  \w     43.00  90.00   0.50    0.50    --   74.33-125.00-150.00   94
 52  \w     39.00  90.00   0.50    0.50    --   74.33-125.00-180.00  102
 53  \w     65.00  90.00   0.50    0.50    --   74.33-125.00   0.00   50
;
_diffrn_measurement_device 'four-circle diffractometer'
_diffrn_measurement_device_type 'ROD, Synergy Custom system, HyPix-Arc 150'
_diffrn_measurement_method '\w scans'
_diffrn_orient_matrix_type 'CrysAlisPro convention (1999,Acta A55,543-557)'
_diffrn_orient_matrix_UB_11 -0.1060228000
_diffrn_orient_matrix_UB_12 0.0529437000
_diffrn_orient_matrix_UB_13 -0.0529179000
_diffrn_orient_matrix_UB_21 -0.0942838000
_diffrn_orient_matrix_UB_22 0.0070982000
_diffrn_orient_matrix_UB_23 0.0657386000
_diffrn_orient_matrix_UB_31 0.0726935000
_diffrn_orient_matrix_UB_32 0.0776515000
_diffrn_orient_matrix_UB_33 -0.0160394000
_diffrn_radiation_monochromator mirror
_diffrn_radiation_probe x-ray
_diffrn_radiation_type 'Cu K\a'
_diffrn_radiation_wavelength 1.54184
_diffrn_reflns_av_R_equivalents 0.0999
_diffrn_reflns_av_unetI/netI 0.1042
_diffrn_reflns_Laue_measured_fraction_full 0.963
_diffrn_reflns_Laue_measured_fraction_max 0.963
_diffrn_reflns_limit_h_max 11
_diffrn_reflns_limit_h_min -11
_diffrn_reflns_limit_k_max 21
_diffrn_reflns_limit_k_min -18
_diffrn_reflns_limit_l_max 24
_diffrn_reflns_limit_l_min -24
_diffrn_reflns_number 44643
_diffrn_reflns_point_group_measured_fraction_full 0.963
_diffrn_reflns_point_group_measured_fraction_max 0.963
_diffrn_reflns_theta_full 66.599
_diffrn_reflns_theta_max 66.599
_diffrn_reflns_theta_min 4.392
_diffrn_source 'Rotating-anode X-ray tube'
_diffrn_source_type 'Rigaku (Cu) X-ray Source'
_exptl_absorpt_coefficient_mu 0.589
_exptl_absorpt_correction_T_max 1.00000
_exptl_absorpt_correction_T_min 0.54618
_exptl_absorpt_correction_type multi-scan
_exptl_absorpt_process_details
;
CrysAlisPro 1.171.43.143a (Rigaku Oxford Diffraction, 2024)
Empirical absorption correction using spherical harmonics,
implemented in SCALE3 ABSPACK scaling algorithm.
;
_exptl_crystal_colour 'clear light colourless'
_exptl_crystal_density_diffrn 1.274
_exptl_crystal_description needle
_exptl_crystal_F_000 1288
_exptl_crystal_size_max 0.16
_exptl_crystal_size_mid 0.1
_exptl_crystal_size_min 0.08
_refine_diff_density_max 0.503
_refine_diff_density_min -0.588
_refine_diff_density_rms 0.100
_refine_ls_extinction_method none
_refine_ls_goodness_of_fit_ref 1.303
_refine_ls_hydrogen_treatment constr
_refine_ls_matrix_type full
_refine_ls_number_parameters 865
_refine_ls_number_reflns 10911
_refine_ls_number_restraints 840
_refine_ls_restrained_S_all 1.262
_refine_ls_R_factor_all 0.2111
_refine_ls_R_factor_gt 0.1796
_refine_ls_shift/su_max 0.008
_refine_ls_shift/su_mean 0.005
_refine_ls_structure_factor_coef Fsqd
_refine_ls_weighting_details 'w=1/[\s^2^(Fo^2^)+(0.0730P)^2^+25.2169P] where P=(Fo^2^+2Fc^2^)/3'
_refine_ls_weighting_scheme calc
_refine_ls_wR_factor_gt 0.3447
_refine_ls_wR_factor_ref 0.3608
_reflns_Friedel_coverage 0.000
_reflns_number_gt 8745
_reflns_number_total 10911
_reflns_threshold_expression 'I > 2\s(I)'
_cod_data_source_file d6sc00940a2.cif
_cod_data_source_block padp-pcz
_cod_depositor_comments 'Adding full bibliography for 1577064--1577066.cif.'
_cod_database_code 1577065
_shelx_shelxl_version_number 2018/3
_shelx_space_group_comment
;
The symmetry employed for this shelxl refinement is uniquely defined
by the following loop, which should always be used as a source of
symmetry information in preference to the above space-group names.
They are only intended as comments.
;
_olex2_refinement_description
;
1. Fixed Uiso
 At 1.2 times of:
  All C(H) groups
2. Uiso/Uaniso restraints and constraints
Uanis(C21) \\sim Ueq, Uanis(C33) \\sim Ueq: with sigma of 0.0008 and sigma for
terminal atoms of 0.0016
Uanis(C74) \\sim Ueq: with sigma of 0.0008 and sigma for terminal atoms of
0.0016
3. Rigid body (RIGU) restrains
 C73, O2, C70, N3, C69, C77, C71, C66, C68, C78, C01M, C72, C76, C65, C67, C79,
  C83, C84, C75, C64, C80, C82, C85, C89, C74, C61, C81, C86, C88, C63, C60,
 C87, C62, C59, C58, N4, C46, C57, C51, C47, C52, C56, C50, C48, C53, C55, C49,
 C54
 with sigma for 1-2 distances of 0.001 and sigma for 1-3 distances of 0.007
 C6, O1, C25, N2, C24, C32, C26, C21, C23, C33, C45, C27, C31, C20, C22, C34,
 C38, C44, C28, C30, C19, C35, C37, C39, C43, C29, C16, C36, C40, C42, C18, C15,
  C41, C17, C14, C13, N1, C12, C11, C7, C4, C5, C10, C8, C3, C1, C9, C2
 with sigma for 1-2 distances of 0.001 and sigma for 1-3 distances of 0.007
4.a Aromatic/amide H refined with riding coordinates:
 C18(H18), C47(H47), C59(H59), C65(H65), C11(H11), C27(H27), C3(H3), C63(H63),
 C34(H34), C79(H79), C5(H5), C68(H68), C60(H60), C72(H72), C20(H20), C14(H14),
 C38(H38), C53(H53), C80(H80), C86(H86), C81(H81), C40(H40), C23(H23), C48(H48),
  C54(H54), C87(H87), C15(H15), C82(H82), C83(H83), C22(H22), C73(H73), C9(H9),
 C29(H29), C74(H74), C28(H28), C85(H85), C30(H30), C41(H41), C89(H89), C39(H39),
  C31(H31), C62(H62), C56(H56), C8(H8), C2(H2), C43(H43), C75(H75), C50(H50),
 C67(H67), C88(H88), C42(H42), C10(H10), C49(H49), C76(H76), C37(H37), C1(H1),
 C55(H55), C35(H35), C17(H17), C36(H36)
;
_olex2_submission_special_instructions 'No special instructions were received'
_oxdiff_exptl_absorpt_empirical_details
;
Empirical correction (ABSPACK) includes:
- Absorption correction using spherical harmonics
- Frame scaling
;
_oxdiff_exptl_absorpt_empirical_full_max 2.726
_oxdiff_exptl_absorpt_empirical_full_min 0.586

loop_
_space_group_symop_operation_xyz
'x, y, z'
'-x, -y, -z'

loop_
_atom_site_label
_atom_site_type_symbol
_atom_site_fract_x
_atom_site_fract_y
_atom_site_fract_z
_atom_site_U_iso_or_equiv
_atom_site_adp_type
_atom_site_occupancy
_atom_site_site_symmetry_order
_atom_site_calc_flag
_atom_site_refinement_flags_posn
_atom_site_refinement_flags_adp
_atom_site_refinement_flags_occupancy
_atom_site_disorder_assembly
_atom_site_disorder_group
O1 O 0.1912(4) 1.13411(18) -0.20098(17) 0.0319(8) Uani 1 1 d . . . . .
O2 O 0.8132(4) 1.16257(17) -0.72129(18) 0.0347(9) Uani 1 1 d . . . . .
N3 N 0.7705(4) 1.16414(19) -0.6079(2) 0.0218(7) Uani 1 1 d . . . . .
N2 N 0.1776(4) 1.1326(2) -0.0869(2) 0.0231(7) Uani 1 1 d . . . . .
N4 N 0.8580(4) 0.51259(19) -0.3887(2) 0.0237(9) Uani 1 1 d . . . . .
N1 N 0.4974(4) 0.5041(2) 0.1049(2) 0.0299(10) Uani 1 1 d . . . . .
C33 C 0.1681(5) 1.1429(3) 0.0318(2) 0.0227(4) Uani 1 1 d . U . . .
C69 C 0.7973(4) 1.0338(2) -0.6119(2) 0.0232(8) Uani 1 1 d . . . . .
C24 C 0.2487(4) 1.0070(2) -0.0983(2) 0.0199(7) Uani 1 1 d . . . . .
C66 C 0.7746(4) 0.9953(2) -0.5343(2) 0.0214(8) Uani 1 1 d . . . . .
C45 C 0.2352(4) 1.0120(2) 0.0223(2) 0.0193(7) Uani 1 1 d . . . . .
C51 C 0.8145(5) 0.3778(2) -0.3151(2) 0.0229(9) Uani 1 1 d . . . . .
C18 C 0.3302(5) 0.6987(2) -0.0216(2) 0.0248(8) Uani 1 1 d . . . . .
H18 H 0.282025 0.719207 -0.063929 0.030 Uiso 1 1 calc R U . . .
C47 C 0.6099(5) 0.4717(2) -0.3434(2) 0.0234(10) Uani 1 1 d . . . . .
H47 H 0.569277 0.525233 -0.367087 0.028 Uiso 1 1 calc R U . . .
C32 C 0.1946(4) 1.0937(2) -0.0115(2) 0.0208(7) Uani 1 1 d . . . . .
C12 C 0.6391(5) 0.4837(2) 0.1037(3) 0.0266(10) Uani 1 1 d . . . . .
C59 C 0.7628(4) 0.6412(2) -0.3899(2) 0.0224(8) Uani 1 1 d . . . . .
H59 H 0.720537 0.612007 -0.340104 0.027 Uiso 1 1 calc R U . . .
C16 C 0.3617(4) 0.7510(2) 0.0052(2) 0.0214(6) Uani 1 1 d . . . . .
C65 C 0.7825(4) 0.9076(2) -0.4987(2) 0.0197(8) Uani 1 1 d . . . . .
H65 H 0.770365 0.879138 -0.445813 0.024 Uiso 1 1 calc R U . . .
C11 C 0.7486(5) 0.5351(3) 0.0680(3) 0.0282(11) Uani 1 1 d . . . . .
H11 H 0.733374 0.592444 0.040335 0.034 Uiso 1 1 calc R U . . .
C46 C 0.7532(5) 0.4580(2) -0.3497(2) 0.0250(10) Uani 1 1 d . . . . .
C78 C 0.6934(4) 1.1791(2) -0.4912(2) 0.0198(6) Uani 1 1 d . . . . .
C4 C 0.5237(5) 0.3659(2) 0.1717(2) 0.0258(10) Uani 1 1 d . . . . .
C58 C 0.8383(4) 0.6004(2) -0.4280(2) 0.0208(8) Uani 1 1 d . . . . .
C27 C 0.2245(5) 1.2790(2) -0.1398(2) 0.0235(10) Uani 1 1 d . . . . .
H27 H 0.320618 1.265478 -0.138155 0.028 Uiso 1 1 calc R U . . .
C3 C 0.4745(5) 0.2866(2) 0.2165(2) 0.0266(10) Uani 1 1 d . . . . .
H3 H 0.537423 0.240641 0.234097 0.032 Uiso 1 1 calc R U . . .
C77 C 0.7378(4) 1.1266(2) -0.5296(2) 0.0209(8) Uani 1 1 d . . . . .
C84 C 0.7030(5) 0.9993(2) -0.4089(2) 0.0219(8) Uani 1 1 d . . . . .
C63 C 0.8893(4) 0.7263(2) -0.5357(3) 0.0238(9) Uani 1 1 d . . . . .
H63 H 0.931537 0.754571 -0.585712 0.029 Uiso 1 1 calc R U . . .
C34 C 0.2780(5) 1.1776(3) 0.0417(3) 0.0315(6) Uani 1 1 d . . . . .
H34 H 0.368428 1.172047 0.018575 0.038 Uiso 1 1 calc R U . . .
C79 C 0.7872(5) 1.2183(2) -0.4761(2) 0.0230(6) Uani 1 1 d . . . . .
H79 H 0.883605 1.208448 -0.486544 0.028 Uiso 1 1 calc R U . . .
C26 C 0.1302(4) 1.2183(2) -0.1180(2) 0.0211(9) Uani 1 1 d . . . . .
C5 C 0.2839(5) 0.4232(2) 0.1652(2) 0.0268(11) Uani 1 1 d . . . . .
H5 H 0.220180 0.468773 0.147932 0.032 Uiso 1 1 calc R U . . .
C68 C 0.8228(4) 0.9901(2) -0.6541(2) 0.0238(8) Uani 1 1 d . . . . .
H68 H 0.839442 1.018153 -0.706917 0.029 Uiso 1 1 calc R U . . .
C44 C 0.2552(4) 0.9705(2) 0.1026(2) 0.0180(8) Uani 1 1 d . . . . .
C60 C 0.7498(4) 0.7278(2) -0.4273(2) 0.0220(9) Uani 1 1 d . . . . .
H60 H 0.695943 0.756959 -0.402763 0.026 Uiso 1 1 calc R U . . .
C57 C 0.9857(5) 0.4694(2) -0.3829(2) 0.0237(10) Uani 1 1 d . . . . .
C71 C 0.7815(5) 1.2541(2) -0.6438(3) 0.0255(10) Uani 1 1 d . . . . .
C7 C 0.6604(5) 0.3984(2) 0.1441(3) 0.0277(11) Uani 1 1 d . . . . .
C21 C 0.2598(4) 0.9687(2) -0.0226(2) 0.0212(4) Uani 1 1 d . U . . .
C72 C 0.9045(5) 1.2876(2) -0.6556(2) 0.0260(10) Uani 1 1 d . . . . .
H72 H 0.986187 1.253473 -0.644730 0.031 Uiso 1 1 calc R U . . .
C64 C 0.8073(4) 0.8641(2) -0.5399(2) 0.0197(7) Uani 1 1 d . . . . .
C20 C 0.2985(4) 0.8837(2) 0.0094(2) 0.0219(8) Uani 1 1 d . . . . .
H20 H 0.305984 0.855270 0.061244 0.026 Uiso 1 1 calc R U . . .
C25 C 0.2052(4) 1.0968(3) -0.1344(2) 0.0237(7) Uani 1 1 d . . . . .
C52 C 0.9611(5) 0.3850(2) -0.3357(2) 0.0236(10) Uani 1 1 d . . . . .
C19 C 0.3248(4) 0.8426(2) -0.0332(2) 0.0219(7) Uani 1 1 d . . . . .
C14 C 0.4696(5) 0.6379(2) 0.1020(3) 0.0248(8) Uani 1 1 d . . . . .
H14 H 0.516112 0.616928 0.144922 0.030 Uiso 1 1 calc R U . . .
C38 C 0.0386(5) 1.1530(3) 0.0653(3) 0.0299(7) Uani 1 1 d . . . . .
H38 H -0.037735 1.131277 0.057717 0.036 Uiso 1 1 calc R U . . .
C53 C 1.0754(5) 0.3292(3) -0.3184(2) 0.0285(11) Uani 1 1 d . . . . .
H53 H 1.062069 0.272809 -0.286662 0.034 Uiso 1 1 calc R U . . .
C13 C 0.4418(4) 0.5861(2) 0.0739(2) 0.0221(6) Uani 1 1 d . . . . .
C80 C 0.7410(5) 1.2725(2) -0.4454(3) 0.0268(7) Uani 1 1 d . . . . .
H80 H 0.806335 1.298521 -0.434256 0.032 Uiso 1 1 calc R U . . .
C70 C 0.7953(5) 1.1254(3) -0.6534(3) 0.0276(9) Uani 1 1 d . . . . .
C86 C 0.7712(6) 0.9426(3) -0.2850(3) 0.0321(10) Uani 1 1 d . . . . .
H86 H 0.840927 0.929833 -0.253464 0.038 Uiso 1 1 calc R U . . .
C6 C 0.4249(5) 0.4329(2) 0.1472(2) 0.0240(10) Uani 1 1 d . . . . .
C81 C 0.6023(5) 1.2885(3) -0.4312(2) 0.0276(8) Uani 1 1 d . . . . .
H81 H 0.572100 1.326748 -0.411714 0.033 Uiso 1 1 calc R U . . .
C40 C 0.4117(5) 0.9113(3) 0.1966(3) 0.0308(11) Uani 1 1 d . . . . .
H40 H 0.503537 0.898405 0.208901 0.037 Uiso 1 1 calc R U . . .
C23 C 0.2787(4) 0.9659(2) -0.1420(2) 0.0231(8) Uani 1 1 d . . . . .
H23 H 0.272616 0.993925 -0.193993 0.028 Uiso 1 1 calc R U . . .
C01M C 0.7396(4) 1.0414(2) -0.4927(2) 0.0218(8) Uani 1 1 d . . . . .
C48 C 0.5283(5) 0.4042(3) -0.3012(3) 0.0307(12) Uani 1 1 d . . . . .
H48 H 0.430488 0.412325 -0.296516 0.037 Uiso 1 1 calc R U . . .
C54 C 1.2054(5) 0.3566(3) -0.3475(3) 0.0328(11) Uani 1 1 d . . . . .
H54 H 1.282366 0.318695 -0.335690 0.039 Uiso 1 1 calc R U . . .
C87 C 0.6352(5) 0.9245(3) -0.2550(3) 0.0339(10) Uani 1 1 d . . . . .
H87 H 0.611304 0.898703 -0.202364 0.041 Uiso 1 1 calc R U . . .
C15 C 0.4306(5) 0.7205(3) 0.0682(3) 0.0259(8) Uani 1 1 d . . . . .
H15 H 0.450422 0.755912 0.087726 0.031 Uiso 1 1 calc R U . . .
C82 C 0.5061(5) 1.2491(3) -0.4453(3) 0.0365(7) Uani 1 1 d . . . . .
H82 H 0.409970 1.259312 -0.434299 0.044 Uiso 1 1 calc R U . . .
C83 C 0.5507(5) 1.1945(3) -0.4755(2) 0.0272(7) Uani 1 1 d . . . . .
H83 H 0.485083 1.167630 -0.485566 0.033 Uiso 1 1 calc R U . . .
C22 C 0.3177(5) 0.8832(3) -0.1093(3) 0.0290(10) Uani 1 1 d . . . . .
H22 H 0.339491 0.854512 -0.138973 0.035 Uiso 1 1 calc R U . . .
C73 C 0.9117(5) 1.3717(3) -0.6835(3) 0.0314(11) Uani 1 1 d . . . . .
H73 H 0.997688 1.395418 -0.691167 0.038 Uiso 1 1 calc R U . . .
C9 C 0.9045(5) 0.4144(3) 0.1144(3) 0.0337(12) Uani 1 1 d . . . . .
H9 H 0.996458 0.391696 0.117589 0.040 Uiso 1 1 calc R U . . .
C29 C 0.0365(5) 1.3793(3) -0.1658(2) 0.0253(10) Uani 1 1 d . . . . .
H29 H 0.004700 1.434777 -0.181893 0.030 Uiso 1 1 calc R U . . .
C74 C 0.7916(5) 1.4209(3) -0.7002(2) 0.0291(4) Uani 1 1 d . U . . .
H74 H 0.795909 1.478433 -0.718701 0.035 Uiso 1 1 calc R U . . .
C28 C 0.1752(5) 1.3595(3) -0.1639(3) 0.0314(11) Uani 1 1 d . . . . .
H28 H 0.238460 1.401517 -0.179339 0.038 Uiso 1 1 calc R U . . .
C85 C 0.8045(5) 0.9803(3) -0.3629(3) 0.0275(10) Uani 1 1 d . . . . .
H85 H 0.897695 0.992830 -0.384236 0.033 Uiso 1 1 calc R U . . .
C30 C -0.0577(5) 1.3194(3) -0.1446(3) 0.0318(12) Uani 1 1 d . . . . .
H30 H -0.153872 1.333136 -0.145491 0.038 Uiso 1 1 calc R U . . .
C41 C 0.3002(5) 0.8906(3) 0.2526(3) 0.0332(11) Uani 1 1 d . . . . .
H41 H 0.315047 0.864980 0.303501 0.040 Uiso 1 1 calc R U . . .
C89 C 0.5661(5) 0.9809(3) -0.3775(3) 0.0300(11) Uani 1 1 d . . . . .
H89 H 0.495330 0.993914 -0.408436 0.036 Uiso 1 1 calc R U . . .
C39 C 0.3884(5) 0.9510(3) 0.1227(3) 0.0284(10) Uani 1 1 d . . . . .
H39 H 0.465267 0.965176 0.084654 0.034 Uiso 1 1 calc R U . . .
C61 C 0.8158(4) 0.7706(2) -0.4997(2) 0.0236(8) Uani 1 1 d . . . . .
C31 C -0.0087(5) 1.2384(3) -0.1219(3) 0.0295(12) Uani 1 1 d . . . . .
H31 H -0.071649 1.196799 -0.109106 0.035 Uiso 1 1 calc R U . . .
C62 C 0.9015(5) 0.6422(3) -0.5000(3) 0.0258(10) Uani 1 1 d . . . . .
H62 H 0.953449 0.612997 -0.524907 0.031 Uiso 1 1 calc R U . . .
C56 C 1.1179(5) 0.4975(3) -0.4122(2) 0.0257(10) Uani 1 1 d . . . . .
H56 H 1.133461 0.553837 -0.442921 0.031 Uiso 1 1 calc R U . . .
C8 C 0.7940(5) 0.3630(3) 0.1496(2) 0.0296(11) Uani 1 1 d . . . . .
H8 H 0.809261 0.305509 0.176513 0.035 Uiso 1 1 calc R U . . .
C2 C 0.3330(5) 0.2767(3) 0.2345(3) 0.0322(11) Uani 1 1 d . . . . .
H2 H 0.299475 0.223337 0.264271 0.039 Uiso 1 1 calc R U . . .
C43 C 0.1450(5) 0.9474(2) 0.1594(2) 0.0259(10) Uani 1 1 d . . . . .
H43 H 0.052904 0.958915 0.147399 0.031 Uiso 1 1 calc R U . . .
C75 C 0.6669(5) 1.3875(3) -0.6903(3) 0.0316(10) Uani 1 1 d . . . . .
H75 H 0.586150 1.422026 -0.703143 0.038 Uiso 1 1 calc R U . . .
C50 C 0.7281(5) 0.3119(3) -0.2732(2) 0.0277(11) Uani 1 1 d . . . . .
H50 H 0.767171 0.257874 -0.249838 0.033 Uiso 1 1 calc R U . . .
C67 C 0.8237(5) 0.9051(3) -0.6181(3) 0.0270(10) Uani 1 1 d . . . . .
H67 H 0.835517 0.874810 -0.646390 0.032 Uiso 1 1 calc R U . . .
C88 C 0.5346(5) 0.9435(3) -0.3004(3) 0.0327(10) Uani 1 1 d . . . . .
H88 H 0.441562 0.930840 -0.278849 0.039 Uiso 1 1 calc R U . . .
C42 C 0.1685(6) 0.9074(3) 0.2338(3) 0.0354(11) Uani 1 1 d . . . . .
H42 H 0.092042 0.891598 0.272076 0.043 Uiso 1 1 calc R U . . .
C10 C 0.8822(5) 0.4993(3) 0.0741(3) 0.0347(12) Uani 1 1 d . . . . .
H10 H 0.959415 0.533053 0.050671 0.042 Uiso 1 1 calc R U . . .
C49 C 0.5857(5) 0.3255(3) -0.2658(3) 0.0316(12) Uani 1 1 d . . . . .
H49 H 0.527267 0.280947 -0.236469 0.038 Uiso 1 1 calc R U . . .
C76 C 0.6583(5) 1.3030(2) -0.6615(2) 0.0267(11) Uani 1 1 d . . . . .
H76 H 0.572606 1.279016 -0.653944 0.032 Uiso 1 1 calc R U . . .
C37 C 0.0157(6) 1.1928(3) 0.1085(3) 0.0427(7) Uani 1 1 d . . . . .
H37 H -0.074300 1.196173 0.133108 0.051 Uiso 1 1 calc R U . . .
C1 C 0.2381(5) 0.3438(2) 0.2097(2) 0.0290(11) Uani 1 1 d . . . . .
H1 H 0.141670 0.335254 0.223235 0.035 Uiso 1 1 calc R U . . .
C55 C 1.2279(5) 0.4389(3) -0.3943(2) 0.0293(11) Uani 1 1 d . . . . .
H55 H 1.319859 0.455710 -0.414585 0.035 Uiso 1 1 calc R U . . .
C35 C 0.2578(6) 1.2193(3) 0.0839(3) 0.0343(7) Uani 1 1 d . . . . .
H35 H 0.333797 1.241823 0.090932 0.041 Uiso 1 1 calc R U . . .
C17 C 0.3694(5) 0.6151(3) 0.0137(3) 0.0320(8) Uani 1 1 d . . . . .
H17 H 0.345897 0.578732 -0.003951 0.038 Uiso 1 1 calc R U . . .
C36 C 0.1254(6) 1.2286(3) 0.1164(3) 0.0419(10) Uani 1 1 d . . . . .
H36 H 0.109812 1.259537 0.144123 0.050 Uiso 1 1 calc R U . . .

loop_
_atom_site_aniso_label
_atom_site_aniso_U_11
_atom_site_aniso_U_22
_atom_site_aniso_U_33
_atom_site_aniso_U_23
_atom_site_aniso_U_13
_atom_site_aniso_U_12
O1 0.0415(18) 0.0178(13) 0.0323(8) -0.0049(9) -0.0108(9) -0.0037(13)
O2 0.051(2) 0.0131(13) 0.0321(8) -0.0038(9) -0.0060(10) 0.0033(14)
N3 0.0188(17) 0.0088(7) 0.0302(7) -0.0025(5) -0.0045(10) 0.0038(10)
N2 0.0198(16) 0.0136(8) 0.0309(6) -0.0041(5) -0.0072(9) -0.0008(10)
N4 0.0234(9) 0.0093(8) 0.0377(18) -0.0081(10) -0.0088(11) -0.0007(7)
N1 0.0294(9) 0.0090(8) 0.041(2) -0.0008(11) -0.0083(12) -0.0018(7)
C33 0.0224(5) 0.0220(5) 0.0233(5) -0.0094(3) -0.0034(4) -0.0009(4)
C69 0.016(2) 0.0166(8) 0.0322(7) -0.0075(5) -0.0048(11) 0.0057(11)
C24 0.0153(18) 0.0187(8) 0.0240(7) -0.0061(5) -0.0049(9) -0.0058(10)
C66 0.0151(19) 0.0146(7) 0.0318(7) -0.0074(5) -0.0053(11) 0.0009(11)
C45 0.0116(17) 0.0203(8) 0.0251(7) -0.0093(5) -0.0017(9) -0.0010(10)
C51 0.0309(9) 0.0167(9) 0.0214(18) -0.0092(11) -0.0045(12) 0.0025(7)
C18 0.0252(19) 0.0135(7) 0.0302(12) -0.0044(6) -0.0049(11) -0.0016(8)
C47 0.0249(9) 0.0153(12) 0.031(2) -0.0079(12) -0.0124(12) -0.0009(8)
C32 0.0115(18) 0.0208(8) 0.0308(7) -0.0113(5) -0.0056(9) 0.0008(10)
C12 0.0310(9) 0.0123(9) 0.034(2) -0.0070(12) -0.0076(13) 0.0009(8)
C59 0.0186(19) 0.0144(8) 0.0322(12) -0.0079(7) -0.0067(11) 0.0016(10)
C16 0.0159(14) 0.0139(7) 0.0278(8) -0.0043(6) 0.0008(7) -0.0029(8)
C65 0.0175(19) 0.0143(7) 0.0247(9) -0.0045(5) -0.0083(12) -0.0007(10)
C11 0.0323(9) 0.0137(14) 0.037(2) -0.0101(13) -0.0037(13) -0.0001(8)
C46 0.0240(8) 0.0141(10) 0.037(2) -0.0082(12) -0.0112(12) -0.0032(7)
C78 0.0187(9) 0.0084(8) 0.0233(10) 0.0018(5) -0.0040(8) -0.0022(7)
C4 0.0317(10) 0.0087(9) 0.033(2) -0.0036(11) -0.0118(13) 0.0004(7)
C58 0.0165(17) 0.0100(8) 0.0341(9) -0.0074(6) -0.0037(9) -0.0033(9)
C27 0.0177(13) 0.0144(8) 0.034(2) -0.0066(11) -0.0050(14) 0.0007(7)
C3 0.0378(10) 0.0086(11) 0.030(2) -0.0034(12) -0.0120(14) -0.0012(9)
C77 0.0128(18) 0.0169(7) 0.0303(7) -0.0066(6) -0.0072(10) 0.0000(10)
C84 0.0223(9) 0.0105(16) 0.0305(8) -0.0072(10) -0.0058(7) 0.0040(10)
C63 0.0147(18) 0.0133(8) 0.0359(13) -0.0041(7) -0.0018(12) -0.0033(10)
C34 0.0290(12) 0.0236(9) 0.0385(10) -0.0078(5) -0.0108(9) -0.0051(8)
C79 0.0206(13) 0.0099(8) 0.0323(11) -0.0025(5) -0.0084(8) 0.0005(7)
C26 0.0203(9) 0.0136(8) 0.0245(19) -0.0040(11) -0.0038(11) -0.0007(7)
C5 0.0281(10) 0.0135(11) 0.038(2) -0.0090(12) -0.0078(14) -0.0015(9)
C68 0.018(2) 0.0162(7) 0.0323(10) -0.0072(6) -0.0047(14) 0.0069(11)
C44 0.0212(9) 0.0079(15) 0.0258(8) -0.0073(10) -0.0043(7) -0.0030(11)
C60 0.0091(17) 0.0150(9) 0.0357(12) -0.0061(10) -0.0053(11) 0.0041(11)
C57 0.0256(8) 0.0133(10) 0.032(2) -0.0081(11) -0.0096(12) 0.0022(7)
C71 0.0282(9) 0.0084(8) 0.032(2) -0.0011(11) -0.0097(11) 0.0028(7)
C7 0.0319(8) 0.0115(10) 0.038(2) -0.0078(12) -0.0085(13) 0.0001(8)
C21 0.0203(6) 0.0206(5) 0.0220(4) -0.0087(3) -0.0030(4) -0.0012(4)
C72 0.0293(11) 0.0088(8) 0.031(2) 0.0010(11) -0.0140(13) 0.0026(8)
C64 0.0102(18) 0.0187(7) 0.0312(7) -0.0099(5) -0.0087(10) -0.0009(11)
C20 0.0083(18) 0.0177(7) 0.0344(9) -0.0068(5) 0.0008(13) -0.0057(10)
C25 0.0177(19) 0.0187(8) 0.0314(6) -0.0063(5) -0.0055(9) -0.0059(11)
C52 0.0301(9) 0.0128(9) 0.0254(19) -0.0070(11) -0.0049(12) 0.0045(8)
C19 0.0104(18) 0.0141(8) 0.0341(7) -0.0050(5) 0.0002(10) -0.0031(11)
C14 0.0209(18) 0.0163(7) 0.0357(12) -0.0079(6) -0.0112(11) 0.0011(8)
C38 0.0235(12) 0.0294(11) 0.0374(10) -0.0165(6) -0.0030(10) 0.0028(11)
C53 0.0336(9) 0.0172(14) 0.034(2) -0.0109(13) -0.0103(13) 0.0101(8)
C13 0.0213(14) 0.0102(7) 0.0289(8) -0.0022(6) -0.0050(7) -0.0030(8)
C80 0.0295(10) 0.0105(9) 0.0361(13) -0.0053(6) -0.0080(11) -0.0006(10)
C70 0.029(2) 0.0168(8) 0.0320(7) -0.0067(5) -0.0063(10) 0.0031(12)
C86 0.0469(11) 0.0136(18) 0.0313(9) -0.0047(12) -0.0103(11) 0.0001(13)
C6 0.0281(9) 0.0085(10) 0.031(2) -0.0027(12) -0.0098(12) -0.0017(7)
C81 0.0326(9) 0.0183(12) 0.0250(16) -0.0033(9) -0.0097(9) 0.0067(8)
C40 0.0339(15) 0.016(2) 0.0338(9) -0.0007(12) -0.0130(8) -0.0009(15)
C23 0.022(2) 0.0182(8) 0.0262(9) -0.0068(5) -0.0046(13) -0.0022(11)
C01M 0.016(2) 0.0163(7) 0.0308(8) -0.0076(5) -0.0054(11) 0.0013(11)
C48 0.0322(16) 0.0179(9) 0.039(2) -0.0096(12) -0.0052(16) -0.0043(8)
C54 0.0326(11) 0.0246(11) 0.038(2) -0.0113(13) -0.0109(14) 0.0091(10)
C87 0.0465(9) 0.0096(19) 0.0330(14) 0.0022(14) -0.0094(8) 0.0028(12)
C15 0.0258(16) 0.0152(10) 0.0334(10) -0.0074(11) -0.0063(8) 0.0004(11)
C82 0.0318(14) 0.0405(9) 0.0456(12) -0.0271(6) -0.0090(9) 0.0076(8)
C83 0.0178(10) 0.0331(10) 0.0372(13) -0.0204(6) -0.0053(11) -0.0023(10)
C22 0.026(2) 0.0192(10) 0.0349(9) -0.0064(11) -0.0027(12) -0.0006(12)
C73 0.0399(13) 0.0107(8) 0.038(2) -0.0028(12) -0.0147(15) -0.0009(9)
C9 0.0366(14) 0.0229(10) 0.038(2) -0.0122(13) -0.0043(17) 0.0074(9)
C29 0.0320(9) 0.0140(11) 0.023(2) -0.0020(12) -0.0062(12) 0.0046(8)
C74 0.0319(5) 0.0252(5) 0.0287(6) -0.0106(4) -0.0047(4) -0.0003(4)
C28 0.0320(10) 0.0153(10) 0.044(2) -0.0090(13) -0.0120(14) 0.0043(9)
C85 0.0244(13) 0.0179(19) 0.0326(8) -0.0025(11) -0.0079(7) -0.0036(14)
C30 0.0296(14) 0.0128(8) 0.039(2) 0.0013(12) -0.0089(16) 0.0057(7)
C41 0.0433(10) 0.0074(18) 0.0355(15) 0.0020(14) -0.0070(8) 0.0026(13)
C89 0.0233(11) 0.028(2) 0.0310(9) -0.0072(13) -0.0046(11) 0.0016(13)
C39 0.0237(10) 0.021(2) 0.0327(9) -0.0023(13) -0.0087(8) -0.0040(13)
C61 0.0126(17) 0.0185(8) 0.0361(9) -0.0078(6) -0.0047(9) -0.0028(10)
C31 0.0197(10) 0.0104(10) 0.044(3) 0.0010(13) -0.0042(14) -0.0005(9)
C62 0.020(2) 0.0135(9) 0.0363(11) -0.0055(10) -0.0004(11) 0.0001(12)
C56 0.0255(9) 0.0188(14) 0.035(2) -0.0117(13) -0.0107(12) 0.0007(8)
C8 0.0361(9) 0.0210(14) 0.031(2) -0.0114(14) -0.0085(13) 0.0077(8)
C2 0.0393(9) 0.0140(13) 0.046(2) -0.0123(13) -0.0096(14) -0.0073(9)
C43 0.0234(14) 0.0184(19) 0.0314(9) -0.0082(12) 0.0000(8) -0.0014(14)
C75 0.0386(11) 0.0142(9) 0.037(2) -0.0049(12) -0.0129(14) 0.0028(8)
C50 0.0353(9) 0.0172(12) 0.030(2) -0.0099(13) -0.0043(13) -0.0004(9)
C67 0.030(2) 0.0157(9) 0.0315(9) -0.0077(10) -0.0076(13) 0.0067(13)
C88 0.0369(14) 0.022(2) 0.0307(8) -0.0060(12) -0.0028(8) 0.0061(15)
C42 0.0398(11) 0.023(2) 0.0317(9) -0.0038(14) -0.0022(9) 0.0044(15)
C10 0.0332(12) 0.0214(11) 0.046(3) -0.0120(14) -0.0061(16) 0.0028(10)
C49 0.0342(10) 0.0175(12) 0.039(2) -0.0083(13) -0.0057(15) -0.0038(10)
C76 0.0273(12) 0.0133(9) 0.033(2) -0.0042(12) -0.0077(15) 0.0040(9)
C37 0.0401(14) 0.0441(10) 0.0539(10) -0.0322(6) -0.0148(10) 0.0187(9)
C1 0.0395(16) 0.0158(9) 0.032(2) -0.0092(11) -0.0067(16) -0.0067(8)
C55 0.0296(14) 0.0251(10) 0.032(2) -0.0124(12) -0.0073(15) 0.0067(9)
C35 0.0545(13) 0.0085(10) 0.0309(10) 0.0030(6) -0.0223(11) 0.0055(12)
C17 0.0441(17) 0.0141(10) 0.0379(11) -0.0077(11) -0.0189(8) 0.0011(12)
C36 0.0562(10) 0.0293(15) 0.0386(18) -0.0107(11) -0.0251(9) 0.0127(8)

loop_
_atom_type_symbol
_atom_type_description
_atom_type_scat_dispersion_real
_atom_type_scat_dispersion_imag
_atom_type_scat_source
C C 0.0181 0.0091 'International Tables Vol C Tables 4.2.6.8 and 6.1.1.4'
H H 0.0000 0.0000 'International Tables Vol C Tables 4.2.6.8 and 6.1.1.4'
N N 0.0311 0.0180 'International Tables Vol C Tables 4.2.6.8 and 6.1.1.4'
O O 0.0492 0.0322 'International Tables Vol C Tables 4.2.6.8 and 6.1.1.4'

loop_
_geom_angle_atom_site_label_1
_geom_angle_atom_site_label_2
_geom_angle_atom_site_label_3
_geom_angle
_geom_angle_site_symmetry_1
_geom_angle_site_symmetry_3
_geom_angle_publ_flag
C77 N3 C71 116.1(4) . . ?
C70 N3 C77 126.6(3) . . ?
C70 N3 C71 117.3(3) . . ?
C32 N2 C26 117.7(4) . . ?
C25 N2 C32 124.9(3) . . ?
C25 N2 C26 117.4(3) . . ?
C46 N4 C58 125.3(4) . . ?
C46 N4 C57 109.4(3) . . ?
C57 N4 C58 125.3(3) . . ?
C12 N1 C13 123.6(4) . . ?
C6 N1 C12 108.7(3) . . ?
C6 N1 C13 127.4(4) . . ?
C34 C33 C32 119.9(4) . . ?
C38 C33 C32 122.3(4) . . ?
C38 C33 C34 117.8(5) . . ?
C66 C69 C68 122.3(4) . . ?
C66 C69 C70 120.5(5) . . ?
C68 C69 C70 117.3(4) . . ?
C21 C24 C25 119.1(4) . . ?
C23 C24 C21 122.0(4) . . ?
C23 C24 C25 119.0(4) . . ?
C69 C66 C65 117.1(4) . . ?
C69 C66 C01M 121.1(4) . . ?
C01M C66 C65 121.8(4) . . ?
C32 C45 C44 121.0(4) . . ?
C32 C45 C21 117.9(4) . . ?
C21 C45 C44 121.1(3) . . ?
C46 C51 C52 106.9(3) . . ?
C50 C51 C46 118.8(4) . . ?
C50 C51 C52 134.2(4) . . ?
C16 C18 H18 120.0 . . ?
C16 C18 C17 120.0(4) . . ?
C17 C18 H18 120.0 . . ?
C46 C47 H47 121.1 . . ?
C48 C47 H47 121.1 . . ?
C48 C47 C46 117.8(4) . . ?
N2 C32 C33 118.3(3) . . ?
C45 C32 N2 120.9(4) . . ?
C45 C32 C33 120.8(4) . . ?
N1 C12 C7 109.8(4) . . ?
C11 C12 N1 128.3(4) . . ?
C11 C12 C7 121.8(4) . . ?
C58 C59 H59 120.8 . . ?
C58 C59 C60 118.3(4) . . ?
C60 C59 H59 120.8 . . ?
C18 C16 C19 121.4(4) . . ?
C18 C16 C15 119.9(4) . . ?
C15 C16 C19 118.7(4) . . ?
C66 C65 H65 119.5 . . ?
C64 C65 C66 121.0(4) . . ?
C64 C65 H65 119.5 . . ?
C12 C11 H11 121.3 . . ?
C12 C11 C10 117.4(4) . . ?
C10 C11 H11 121.3 . . ?
N4 C46 C51 108.5(4) . . ?
N4 C46 C47 130.2(4) . . ?
C47 C46 C51 121.3(4) . . ?
C79 C78 C77 121.8(4) . . ?
C79 C78 C83 119.3(5) . . ?
C83 C78 C77 118.6(4) . . ?
C3 C4 C7 133.9(4) . . ?
C3 C4 C6 118.3(4) . . ?
C6 C4 C7 107.8(3) . . ?
C59 C58 N4 118.4(4) . . ?
C62 C58 N4 120.1(4) . . ?
C62 C58 C59 121.4(4) . . ?
C26 C27 H27 120.7 . . ?
C28 C27 H27 120.7 . . ?
C28 C27 C26 118.7(4) . . ?
C4 C3 H3 120.5 . . ?
C2 C3 C4 119.0(4) . . ?
C2 C3 H3 120.5 . . ?
N3 C77 C78 118.7(3) . . ?
C01M C77 N3 118.1(4) . . ?
C01M C77 C78 123.1(4) . . ?
C85 C84 C01M 120.3(4) . . ?
C85 C84 C89 119.6(4) . . ?
C89 C84 C01M 120.2(4) . . ?
C61 C63 H63 119.5 . . ?
C62 C63 H63 119.5 . . ?
C62 C63 C61 121.0(4) . . ?
C33 C34 H34 119.4 . . ?
C35 C34 C33 121.1(5) . . ?
C35 C34 H34 119.5 . . ?
C78 C79 H79 119.9 . . ?
C78 C79 C80 120.2(4) . . ?
C80 C79 H79 119.9 . . ?
C27 C26 N2 119.8(4) . . ?
C31 C26 N2 119.6(4) . . ?
C31 C26 C27 120.5(4) . . ?
C6 C5 H5 121.2 . . ?
C6 C5 C1 117.7(4) . . ?
C1 C5 H5 121.2 . . ?
C69 C68 H68 120.3 . . ?
C67 C68 C69 119.4(4) . . ?
C67 C68 H68 120.3 . . ?
C39 C44 C45 119.8(4) . . ?
C43 C44 C45 122.4(4) . . ?
C43 C44 C39 117.8(4) . . ?
C59 C60 H60 119.7 . . ?
C61 C60 C59 120.5(4) . . ?
C61 C60 H60 119.7 . . ?
N4 C57 C52 107.8(4) . . ?
C56 C57 N4 130.1(4) . . ?
C56 C57 C52 122.0(4) . . ?
C72 C71 N3 120.6(4) . . ?
C72 C71 C76 121.6(4) . . ?
C76 C71 N3 117.7(4) . . ?
C12 C7 C4 105.8(4) . . ?
C8 C7 C12 120.5(4) . . ?
C8 C7 C4 133.7(4) . . ?
C24 C21 C45 122.1(4) . . ?
C24 C21 C20 117.2(5) . . ?
C20 C21 C45 120.7(4) . . ?
C71 C72 H72 120.0 . . ?
C71 C72 C73 120.1(4) . . ?
C73 C72 H72 120.0 . . ?
C65 C64 C61 119.3(4) . . ?
C65 C64 C67 120.2(4) . . ?
C67 C64 C61 120.5(4) . . ?
C21 C20 H20 119.5 . . ?
C19 C20 C21 120.9(4) . . ?
C19 C20 H20 119.5 . . ?
O1 C25 N2 122.6(4) . . ?
O1 C25 C24 122.4(5) . . ?
N2 C25 C24 115.0(4) . . ?
C57 C52 C51 107.4(4) . . ?
C53 C52 C51 134.1(4) . . ?
C53 C52 C57 118.5(4) . . ?
C20 C19 C16 118.1(4) . . ?
C20 C19 C22 120.6(4) . . ?
C22 C19 C16 121.3(5) . . ?
C13 C14 H14 119.6 . . ?
C13 C14 C15 120.8(4) . . ?
C15 C14 H14 119.6 . . ?
C33 C38 H38 118.7 . . ?
C37 C38 C33 122.5(5) . . ?
C37 C38 H38 118.7 . . ?
C52 C53 H53 120.2 . . ?
C54 C53 C52 119.5(4) . . ?
C54 C53 H53 120.2 . . ?
C14 C13 N1 118.9(4) . . ?
C17 C13 N1 120.8(5) . . ?
C17 C13 C14 120.1(4) . . ?
C79 C80 H80 119.7 . . ?
C81 C80 C79 120.6(5) . . ?
C81 C80 H80 119.7 . . ?
O2 C70 N3 122.8(4) . . ?
O2 C70 C69 123.4(5) . . ?
N3 C70 C69 113.8(4) . . ?
C87 C86 H86 120.6 . . ?
C87 C86 C85 118.8(5) . . ?
C85 C86 H86 120.6 . . ?
N1 C6 C4 107.8(4) . . ?
C5 C6 N1 129.4(4) . . ?
C5 C6 C4 122.8(4) . . ?
C80 C81 H81 119.9 . . ?
C80 C81 C82 120.2(5) . . ?
C82 C81 H81 119.9 . . ?
C41 C40 H40 120.2 . . ?
C39 C40 H40 120.2 . . ?
C39 C40 C41 119.7(5) . . ?
C24 C23 H23 120.3 . . ?
C24 C23 C22 119.4(4) . . ?
C22 C23 H23 120.3 . . ?
C66 C01M C84 120.9(4) . . ?
C77 C01M C66 119.7(4) . . ?
C77 C01M C84 119.4(4) . . ?
C47 C48 H48 119.0 . . ?
C49 C48 C47 122.0(5) . . ?
C49 C48 H48 119.0 . . ?
C53 C54 H54 119.3 . . ?
C53 C54 C55 121.5(4) . . ?
C55 C54 H54 119.3 . . ?
C86 C87 H87 119.7 . . ?
C88 C87 C86 120.5(5) . . ?
C88 C87 H87 119.7 . . ?
C16 C15 H15 120.3 . . ?
C14 C15 C16 119.3(5) . . ?
C14 C15 H15 120.3 . . ?
C81 C82 H82 120.1 . . ?
C81 C82 C83 119.8(5) . . ?
C83 C82 H82 120.1 . . ?
C78 C83 H83 120.0 . . ?
C82 C83 C78 119.9(5) . . ?
C82 C83 H83 120.1 . . ?
C19 C22 C23 119.9(5) . . ?
C19 C22 H22 120.1 . . ?
C23 C22 H22 120.1 . . ?
C72 C73 H73 120.4 . . ?
C74 C73 C72 119.3(5) . . ?
C74 C73 H73 120.3 . . ?
C8 C9 H9 119.4 . . ?
C8 C9 C10 121.1(5) . . ?
C10 C9 H9 119.4 . . ?
C28 C29 H29 119.6 . . ?
C28 C29 C30 120.7(4) . . ?
C30 C29 H29 119.6 . . ?
C73 C74 H74 119.6 . . ?
C75 C74 C73 120.9(4) . . ?
C75 C74 H74 119.6 . . ?
C27 C28 H28 119.5 . . ?
C29 C28 C27 120.9(4) . . ?
C29 C28 H28 119.5 . . ?
C84 C85 C86 120.7(4) . . ?
C84 C85 H85 119.6 . . ?
C86 C85 H85 119.6 . . ?
C29 C30 H30 120.6 . . ?
C29 C30 C31 118.8(4) . . ?
C31 C30 H30 120.6 . . ?
C40 C41 H41 120.3 . . ?
C42 C41 C40 119.4(5) . . ?
C42 C41 H41 120.3 . . ?
C84 C89 H89 120.4 . . ?
C88 C89 C84 119.1(5) . . ?
C88 C89 H89 120.4 . . ?
C44 C39 H39 119.1 . . ?
C40 C39 C44 121.7(4) . . ?
C40 C39 H39 119.1 . . ?
C63 C61 C60 118.7(4) . . ?
C63 C61 C64 120.0(4) . . ?
C60 C61 C64 121.4(4) . . ?
C26 C31 C30 120.4(4) . . ?
C26 C31 H31 119.8 . . ?
C30 C31 H31 119.8 . . ?
C58 C62 H62 120.0 . . ?
C63 C62 C58 120.0(5) . . ?
C63 C62 H62 120.0 . . ?
C57 C56 H56 121.5 . . ?
C57 C56 C55 117.0(4) . . ?
C55 C56 H56 121.5 . . ?
C7 C8 H8 121.0 . . ?
C9 C8 C7 117.9(4) . . ?
C9 C8 H8 121.0 . . ?
C3 C2 H2 119.3 . . ?
C3 C2 C1 121.4(4) . . ?
C1 C2 H2 119.3 . . ?
C44 C43 H43 119.8 . . ?
C44 C43 C42 120.5(4) . . ?
C42 C43 H43 119.8 . . ?
C74 C75 H75 119.9 . . ?
C74 C75 C76 120.2(4) . . ?
C76 C75 H75 119.9 . . ?
C51 C50 H50 120.0 . . ?
C49 C50 C51 120.0(4) . . ?
C49 C50 H50 120.0 . . ?
C68 C67 C64 119.9(5) . . ?
C68 C67 H67 120.0 . . ?
C64 C67 H67 120.0 . . ?
C87 C88 C89 121.2(5) . . ?
C87 C88 H88 119.4 . . ?
C89 C88 H88 119.4 . . ?
C41 C42 C43 121.0(5) . . ?
C41 C42 H42 119.5 . . ?
C43 C42 H42 119.5 . . ?
C11 C10 C9 121.2(4) . . ?
C11 C10 H10 119.4 . . ?
C9 C10 H10 119.4 . . ?
C48 C49 H49 120.0 . . ?
C50 C49 C48 120.1(4) . . ?
C50 C49 H49 120.0 . . ?
C71 C76 H76 121.1 . . ?
C75 C76 C71 117.8(4) . . ?
C75 C76 H76 121.1 . . ?
C38 C37 H37 120.5 . . ?
C38 C37 C36 119.0(5) . . ?
C36 C37 H37 120.5 . . ?
C5 C1 C2 120.8(5) . . ?
C5 C1 H1 119.6 . . ?
C2 C1 H1 119.6 . . ?
C54 C55 C56 121.4(4) . . ?
C54 C55 H55 119.3 . . ?
C56 C55 H55 119.3 . . ?
C34 C35 H35 120.3 . . ?
C34 C35 C36 119.4(5) . . ?
C36 C35 H35 120.3 . . ?
C18 C17 H17 120.1 . . ?
C13 C17 C18 119.7(5) . . ?
C13 C17 H17 120.1 . . ?
C37 C36 H36 119.9 . . ?
C35 C36 C37 120.1(6) . . ?
C35 C36 H36 119.9 . . ?

loop_
_geom_bond_atom_site_label_1
_geom_bond_atom_site_label_2
_geom_bond_distance
_geom_bond_site_symmetry_2
_geom_bond_publ_flag
O1 C25 1.230(5) . ?
O2 C70 1.220(5) . ?
N3 C77 1.411(5) . ?
N3 C71 1.480(5) . ?
N3 C70 1.377(7) . ?
N2 C32 1.393(6) . ?
N2 C26 1.457(5) . ?
N2 C25 1.372(7) . ?
N4 C46 1.390(5) . ?
N4 C58 1.445(5) . ?
N4 C57 1.396(6) . ?
N1 C12 1.397(6) . ?
N1 C13 1.425(5) . ?
N1 C6 1.394(5) . ?
C33 C32 1.497(7) . ?
C33 C34 1.394(7) . ?
C33 C38 1.373(6) . ?
C69 C66 1.391(6) . ?
C69 C68 1.392(7) . ?
C69 C70 1.502(6) . ?
C24 C21 1.387(6) . ?
C24 C25 1.513(6) . ?
C24 C23 1.381(7) . ?
C66 C65 1.434(5) . ?
C66 C01M 1.425(7) . ?
C45 C32 1.379(5) . ?
C45 C44 1.491(6) . ?
C45 C21 1.433(7) . ?
C51 C46 1.424(6) . ?
C51 C52 1.433(6) . ?
C51 C50 1.402(6) . ?
C18 H18 0.9500 . ?
C18 C16 1.378(7) . ?
C18 C17 1.407(6) . ?
C47 H47 0.9500 . ?
C47 C46 1.395(6) . ?
C47 C48 1.394(6) . ?
C12 C11 1.385(6) . ?
C12 C7 1.410(6) . ?
C59 H59 0.9500 . ?
C59 C58 1.383(7) . ?
C59 C60 1.418(5) . ?
C16 C19 1.528(5) . ?
C16 C15 1.397(7) . ?
C65 H65 0.9500 . ?
C65 C64 1.374(7) . ?
C11 H11 0.9500 . ?
C11 C10 1.396(7) . ?
C78 C77 1.482(7) . ?
C78 C79 1.377(7) . ?
C78 C83 1.409(6) . ?
C4 C3 1.411(6) . ?
C4 C7 1.448(7) . ?
C4 C6 1.427(6) . ?
C58 C62 1.378(6) . ?
C27 H27 0.9500 . ?
C27 C26 1.393(6) . ?
C27 C28 1.384(6) . ?
C3 H3 0.9500 . ?
C3 C2 1.386(7) . ?
C77 C01M 1.393(6) . ?
C84 C01M 1.512(6) . ?
C84 C85 1.383(7) . ?
C84 C89 1.396(6) . ?
C63 H63 0.9500 . ?
C63 C61 1.394(7) . ?
C63 C62 1.376(6) . ?
C34 H34 0.9500 . ?
C34 C35 1.364(8) . ?
C79 H79 0.9500 . ?
C79 C80 1.393(7) . ?
C26 C31 1.377(6) . ?
C5 H5 0.9500 . ?
C5 C6 1.381(6) . ?
C5 C1 1.400(6) . ?
C68 H68 0.9500 . ?
C68 C67 1.392(6) . ?
C44 C39 1.391(6) . ?
C44 C43 1.387(6) . ?
C60 H60 0.9500 . ?
C60 C61 1.397(6) . ?
C57 C52 1.429(5) . ?
C57 C56 1.385(6) . ?
C71 C72 1.351(7) . ?
C71 C76 1.414(6) . ?
C7 C8 1.395(7) . ?
C21 C20 1.424(6) . ?
C72 H72 0.9500 . ?
C72 C73 1.389(6) . ?
C64 C61 1.529(6) . ?
C64 C67 1.402(6) . ?
C20 H20 0.9500 . ?
C20 C19 1.362(7) . ?
C52 C53 1.405(6) . ?
C19 C22 1.386(6) . ?
C14 H14 0.9500 . ?
C14 C13 1.376(7) . ?
C14 C15 1.389(6) . ?
C38 H38 0.9500 . ?
C38 C37 1.351(8) . ?
C53 H53 0.9500 . ?
C53 C54 1.361(7) . ?
C13 C17 1.375(7) . ?
C80 H80 0.9500 . ?
C80 C81 1.370(7) . ?
C86 H86 0.9500 . ?
C86 C87 1.381(7) . ?
C86 C85 1.405(6) . ?
C81 H81 0.9500 . ?
C81 C82 1.385(8) . ?
C40 H40 0.9500 . ?
C40 C41 1.387(7) . ?
C40 C39 1.384(7) . ?
C23 H23 0.9500 . ?
C23 C22 1.390(6) . ?
C48 H48 0.9500 . ?
C48 C49 1.390(6) . ?
C54 H54 0.9500 . ?
C54 C55 1.392(6) . ?
C87 H87 0.9500 . ?
C87 C88 1.369(8) . ?
C15 H15 0.9500 . ?
C82 H82 0.9500 . ?
C82 C83 1.393(8) . ?
C83 H83 0.9500 . ?
C22 H22 0.9500 . ?
C73 H73 0.9500 . ?
C73 C74 1.390(7) . ?
C9 H9 0.9500 . ?
C9 C8 1.392(7) . ?
C9 C10 1.405(6) . ?
C29 H29 0.9500 . ?
C29 C28 1.370(7) . ?
C29 C30 1.384(7) . ?
C74 H74 0.9500 . ?
C74 C75 1.374(7) . ?
C28 H28 0.9500 . ?
C85 H85 0.9500 . ?
C30 H30 0.9500 . ?
C30 C31 1.394(6) . ?
C41 H41 0.9500 . ?
C41 C42 1.368(8) . ?
C89 H89 0.9500 . ?
C89 C88 1.388(6) . ?
C39 H39 0.9500 . ?
C31 H31 0.9500 . ?
C62 H62 0.9500 . ?
C56 H56 0.9500 . ?
C56 C55 1.402(6) . ?
C8 H8 0.9500 . ?
C2 H2 0.9500 . ?
C2 C1 1.405(6) . ?
C43 H43 0.9500 . ?
C43 C42 1.395(7) . ?
C75 H75 0.9500 . ?
C75 C76 1.394(6) . ?
C50 H50 0.9500 . ?
C50 C49 1.387(7) . ?
C67 H67 0.9500 . ?
C88 H88 0.9500 . ?
C42 H42 0.9500 . ?
C10 H10 0.9500 . ?
C49 H49 0.9500 . ?
C76 H76 0.9500 . ?
C37 H37 0.9500 . ?
C37 C36 1.387(9) . ?
C1 H1 0.9500 . ?
C55 H55 0.9500 . ?
C35 H35 0.9500 . ?
C35 C36 1.385(8) . ?
C17 H17 0.9500 . ?
C36 H36 0.9500 . ?

loop_
_geom_torsion_atom_site_label_1
_geom_torsion_atom_site_label_2
_geom_torsion_atom_site_label_3
_geom_torsion_atom_site_label_4
_geom_torsion
_geom_torsion_site_symmetry_1
_geom_torsion_site_symmetry_2
_geom_torsion_site_symmetry_3
_geom_torsion_site_symmetry_4
_geom_torsion_publ_flag
N3 C77 C01M C66 0.4(6) . . . . ?
N3 C77 C01M C84 -179.1(4) . . . . ?
N3 C71 C72 C73 -174.6(5) . . . . ?
N3 C71 C76 C75 175.4(4) . . . . ?
N2 C26 C31 C30 173.6(5) . . . . ?
N4 C58 C62 C63 -176.2(4) . . . . ?
N4 C57 C52 C51 2.0(6) . . . . ?
N4 C57 C52 C53 -177.1(5) . . . . ?
N4 C57 C56 C55 177.7(5) . . . . ?
N1 C12 C11 C10 -178.8(5) . . . . ?
N1 C12 C7 C4 -0.6(6) . . . . ?
N1 C12 C7 C8 178.7(5) . . . . ?
N1 C13 C17 C18 -172.2(4) . . . . ?
C33 C34 C35 C36 -1.2(6) . . . . ?
C33 C38 C37 C36 3.5(7) . . . . ?
C69 C66 C65 C64 -1.9(6) . . . . ?
C69 C66 C01M C77 -4.8(7) . . . . ?
C69 C66 C01M C84 174.7(4) . . . . ?
C69 C68 C67 C64 -3.8(7) . . . . ?
C24 C21 C20 C19 0.8(6) . . . . ?
C24 C23 C22 C19 0.7(7) . . . . ?
C66 C69 C68 C67 1.0(7) . . . . ?
C66 C69 C70 O2 -179.3(5) . . . . ?
C66 C69 C70 N3 0.3(6) . . . . ?
C66 C65 C64 C61 179.6(4) . . . . ?
C66 C65 C64 C67 -0.8(6) . . . . ?
C45 C44 C39 C40 -179.0(5) . . . . ?
C45 C44 C43 C42 178.8(4) . . . . ?
C45 C21 C20 C19 -178.6(4) . . . . ?
C51 C52 C53 C54 -179.5(6) . . . . ?
C51 C50 C49 C48 1.4(8) . . . . ?
C18 C16 C19 C20 150.5(4) . . . . ?
C18 C16 C19 C22 -29.4(6) . . . . ?
C18 C16 C15 C14 1.7(6) . . . . ?
C47 C48 C49 C50 -1.5(9) . . . . ?
C32 N2 C26 C27 81.9(5) . . . . ?
C32 N2 C26 C31 -94.6(6) . . . . ?
C32 N2 C25 O1 -178.5(4) . . . . ?
C32 N2 C25 C24 3.7(6) . . . . ?
C32 C33 C34 C35 -176.8(4) . . . . ?
C32 C33 C38 C37 175.5(4) . . . . ?
C32 C45 C44 C39 -106.3(5) . . . . ?
C32 C45 C44 C43 76.3(6) . . . . ?
C32 C45 C21 C24 2.3(6) . . . . ?
C32 C45 C21 C20 -178.3(4) . . . . ?
C12 N1 C13 C14 -60.9(6) . . . . ?
C12 N1 C13 C17 114.7(6) . . . . ?
C12 N1 C6 C4 -1.3(6) . . . . ?
C12 N1 C6 C5 178.4(5) . . . . ?
C12 C11 C10 C9 0.7(8) . . . . ?
C12 C7 C8 C9 0.2(8) . . . . ?
C59 C58 C62 C63 -0.4(7) . . . . ?
C59 C60 C61 C63 2.8(7) . . . . ?
C59 C60 C61 C64 -177.8(4) . . . . ?
C16 C18 C17 C13 -1.4(7) . . . . ?
C16 C19 C22 C23 177.5(4) . . . . ?
C65 C66 C01M C77 177.8(4) . . . . ?
C65 C66 C01M C84 -2.7(6) . . . . ?
C65 C64 C61 C63 -155.9(4) . . . . ?
C65 C64 C61 C60 24.7(6) . . . . ?
C65 C64 C67 C68 3.7(7) . . . . ?
C11 C12 C7 C4 -178.9(5) . . . . ?
C11 C12 C7 C8 0.4(8) . . . . ?
C46 N4 C58 C59 52.4(7) . . . . ?
C46 N4 C58 C62 -131.7(5) . . . . ?
C46 N4 C57 C52 -2.7(6) . . . . ?
C46 N4 C57 C56 -179.8(5) . . . . ?
C46 C51 C52 C57 -0.5(6) . . . . ?
C46 C51 C52 C53 178.3(6) . . . . ?
C46 C51 C50 C49 -0.2(8) . . . . ?
C46 C47 C48 C49 0.3(8) . . . . ?
C78 C77 C01M C66 175.7(4) . . . . ?
C78 C77 C01M C84 -3.8(6) . . . . ?
C78 C79 C80 C81 -1.2(6) . . . . ?
C4 C3 C2 C1 -0.6(8) . . . . ?
C4 C7 C8 C9 179.3(6) . . . . ?
C58 N4 C46 C51 -176.5(5) . . . . ?
C58 N4 C46 C47 5.6(9) . . . . ?
C58 N4 C57 C52 176.2(5) . . . . ?
C58 N4 C57 C56 -0.9(9) . . . . ?
C58 C59 C60 C61 -2.0(7) . . . . ?
C27 C26 C31 C30 -2.9(8) . . . . ?
C3 C4 C7 C12 -178.4(6) . . . . ?
C3 C4 C7 C8 2.5(11) . . . . ?
C3 C4 C6 N1 179.4(5) . . . . ?
C3 C4 C6 C5 -0.3(8) . . . . ?
C3 C2 C1 C5 0.6(8) . . . . ?
C77 N3 C71 C72 91.4(5) . . . . ?
C77 N3 C71 C76 -85.4(5) . . . . ?
C77 N3 C70 O2 174.6(4) . . . . ?
C77 N3 C70 C69 -5.1(6) . . . . ?
C77 C78 C79 C80 174.8(4) . . . . ?
C77 C78 C83 C82 -174.6(4) . . . . ?
C84 C89 C88 C87 0.1(8) . . . . ?
C34 C33 C32 N2 -95.6(5) . . . . ?
C34 C33 C32 C45 84.1(5) . . . . ?
C34 C33 C38 C37 -2.0(6) . . . . ?
C34 C35 C36 C37 2.7(6) . . . . ?
C79 C78 C77 N3 -80.1(5) . . . . ?
C79 C78 C77 C01M 104.6(5) . . . . ?
C79 C78 C83 C82 0.2(6) . . . . ?
C79 C80 C81 C82 1.9(6) . . . . ?
C26 N2 C32 C33 -2.2(5) . . . . ?
C26 N2 C32 C45 178.1(4) . . . . ?
C26 N2 C25 O1 0.0(6) . . . . ?
C26 N2 C25 C24 -177.8(4) . . . . ?
C26 C27 C28 C29 0.5(8) . . . . ?
C68 C69 C66 C65 1.8(6) . . . . ?
C68 C69 C66 C01M -175.8(4) . . . . ?
C68 C69 C70 O2 0.8(7) . . . . ?
C68 C69 C70 N3 -179.5(4) . . . . ?
C44 C45 C32 N2 179.2(4) . . . . ?
C44 C45 C32 C33 -0.5(6) . . . . ?
C44 C45 C21 C24 -176.7(4) . . . . ?
C44 C45 C21 C20 2.7(6) . . . . ?
C44 C43 C42 C41 0.4(8) . . . . ?
C60 C59 C58 N4 176.6(4) . . . . ?
C60 C59 C58 C62 0.8(7) . . . . ?
C57 N4 C46 C51 2.4(6) . . . . ?
C57 N4 C46 C47 -175.5(5) . . . . ?
C57 N4 C58 C59 -126.3(5) . . . . ?
C57 N4 C58 C62 49.5(7) . . . . ?
C57 C52 C53 C54 -0.8(8) . . . . ?
C57 C56 C55 C54 -1.8(8) . . . . ?
C71 N3 C77 C78 10.6(6) . . . . ?
C71 N3 C77 C01M -173.9(4) . . . . ?
C71 N3 C70 O2 -6.7(7) . . . . ?
C71 N3 C70 C69 173.6(4) . . . . ?
C71 C72 C73 C74 -1.0(8) . . . . ?
C7 C12 C11 C10 -0.9(8) . . . . ?
C7 C4 C3 C2 178.4(6) . . . . ?
C7 C4 C6 N1 0.9(6) . . . . ?
C7 C4 C6 C5 -178.8(5) . . . . ?
C21 C24 C25 O1 -178.9(4) . . . . ?
C21 C24 C25 N2 -1.1(6) . . . . ?
C21 C24 C23 C22 1.7(7) . . . . ?
C21 C45 C32 N2 0.2(6) . . . . ?
C21 C45 C32 C33 -179.6(4) . . . . ?
C21 C45 C44 C39 72.7(6) . . . . ?
C21 C45 C44 C43 -104.8(5) . . . . ?
C21 C20 C19 C16 -178.3(4) . . . . ?
C21 C20 C19 C22 1.5(6) . . . . ?
C72 C71 C76 C75 -1.3(8) . . . . ?
C72 C73 C74 C75 -0.8(8) . . . . ?
C20 C19 C22 C23 -2.3(7) . . . . ?
C25 N2 C32 C33 176.3(4) . . . . ?
C25 N2 C32 C45 -3.4(6) . . . . ?
C25 N2 C26 C27 -96.7(5) . . . . ?
C25 N2 C26 C31 86.7(5) . . . . ?
C25 C24 C21 C45 -1.8(6) . . . . ?
C25 C24 C21 C20 178.8(4) . . . . ?
C25 C24 C23 C22 -179.5(4) . . . . ?
C52 C51 C46 N4 -1.1(6) . . . . ?
C52 C51 C46 C47 177.0(5) . . . . ?
C52 C51 C50 C49 -177.5(6) . . . . ?
C52 C57 C56 C55 1.0(8) . . . . ?
C52 C53 C54 C55 -0.1(8) . . . . ?
C19 C16 C15 C14 -177.5(4) . . . . ?
C14 C13 C17 C18 3.4(7) . . . . ?
C38 C33 C32 N2 86.8(5) . . . . ?
C38 C33 C32 C45 -93.4(5) . . . . ?
C38 C33 C34 C35 0.8(6) . . . . ?
C38 C37 C36 C35 -3.8(7) . . . . ?
C53 C54 C55 C56 1.4(9) . . . . ?
C13 N1 C12 C11 -6.7(9) . . . . ?
C13 N1 C12 C7 175.1(5) . . . . ?
C13 N1 C6 C4 -174.9(5) . . . . ?
C13 N1 C6 C5 4.8(9) . . . . ?
C13 C14 C15 C16 0.2(7) . . . . ?
C80 C81 C82 C83 -1.5(6) . . . . ?
C70 N3 C77 C78 -170.7(4) . . . . ?
C70 N3 C77 C01M 4.9(6) . . . . ?
C70 N3 C71 C72 -87.5(6) . . . . ?
C70 N3 C71 C76 95.8(5) . . . . ?
C70 C69 C66 C65 -178.1(4) . . . . ?
C70 C69 C66 C01M 4.4(7) . . . . ?
C70 C69 C68 C67 -179.1(4) . . . . ?
C86 C87 C88 C89 0.3(8) . . . . ?
C6 N1 C12 C11 179.4(5) . . . . ?
C6 N1 C12 C7 1.2(6) . . . . ?
C6 N1 C13 C14 111.8(6) . . . . ?
C6 N1 C13 C17 -72.6(7) . . . . ?
C6 C4 C3 C2 0.4(8) . . . . ?
C6 C4 C7 C12 -0.2(6) . . . . ?
C6 C4 C7 C8 -179.3(6) . . . . ?
C6 C5 C1 C2 -0.4(8) . . . . ?
C81 C82 C83 C78 0.4(6) . . . . ?
C40 C41 C42 C43 -2.1(8) . . . . ?
C23 C24 C21 C45 177.0(4) . . . . ?
C23 C24 C21 C20 -2.4(6) . . . . ?
C23 C24 C25 O1 2.3(6) . . . . ?
C23 C24 C25 N2 -179.9(4) . . . . ?
C01M C66 C65 C64 175.6(4) . . . . ?
C01M C84 C85 C86 178.7(4) . . . . ?
C01M C84 C89 C88 -178.9(4) . . . . ?
C48 C47 C46 N4 178.6(5) . . . . ?
C48 C47 C46 C51 0.9(8) . . . . ?
C87 C86 C85 C84 0.3(7) . . . . ?
C15 C16 C19 C20 -30.4(6) . . . . ?
C15 C16 C19 C22 149.8(4) . . . . ?
C15 C14 C13 N1 172.9(4) . . . . ?
C15 C14 C13 C17 -2.8(7) . . . . ?
C83 C78 C77 N3 94.5(5) . . . . ?
C83 C78 C77 C01M -80.8(5) . . . . ?
C83 C78 C79 C80 0.1(6) . . . . ?
C73 C74 C75 C76 1.6(8) . . . . ?
C29 C30 C31 C26 2.5(8) . . . . ?
C74 C75 C76 C71 -0.5(8) . . . . ?
C28 C27 C26 N2 -175.2(4) . . . . ?
C28 C27 C26 C31 1.4(7) . . . . ?
C28 C29 C30 C31 -0.6(8) . . . . ?
C85 C84 C01M C66 92.2(6) . . . . ?
C85 C84 C01M C77 -88.3(5) . . . . ?
C85 C84 C89 C88 -0.3(7) . . . . ?
C85 C86 C87 C88 -0.5(8) . . . . ?
C30 C29 C28 C27 -0.9(8) . . . . ?
C41 C40 C39 C44 -0.3(8) . . . . ?
C89 C84 C01M C66 -89.2(5) . . . . ?
C89 C84 C01M C77 90.3(6) . . . . ?
C89 C84 C85 C86 0.1(7) . . . . ?
C39 C44 C43 C42 1.3(7) . . . . ?
C39 C40 C41 C42 2.0(8) . . . . ?
C61 C63 C62 C58 1.3(7) . . . . ?
C61 C64 C67 C68 -176.8(4) . . . . ?
C62 C63 C61 C60 -2.4(7) . . . . ?
C62 C63 C61 C64 178.2(4) . . . . ?
C56 C57 C52 C51 179.4(5) . . . . ?
C56 C57 C52 C53 0.3(8) . . . . ?
C8 C9 C10 C11 -0.1(9) . . . . ?
C43 C44 C39 C40 -1.4(7) . . . . ?
C50 C51 C46 N4 -179.1(4) . . . . ?
C50 C51 C46 C47 -1.0(8) . . . . ?
C50 C51 C52 C57 177.0(6) . . . . ?
C50 C51 C52 C53 -4.1(11) . . . . ?
C67 C64 C61 C63 24.5(6) . . . . ?
C67 C64 C61 C60 -154.8(5) . . . . ?
C10 C9 C8 C7 -0.4(8) . . . . ?
C76 C71 C72 C73 2.0(8) . . . . ?
C1 C5 C6 N1 -179.4(5) . . . . ?
C1 C5 C6 C4 0.3(8) . . . . ?
C17 C18 C16 C19 178.1(4) . . . . ?
C17 C18 C16 C15 -1.1(7) . . . . ?
